data_1512209
loop_
_publ_author_name
'Pujari, Sandip A.'
'Gu\'en\'ee, Laure'
'Lacour, J\'er\^ome'

_publ_section_title
;
 Efficient Synthesis of Imino-methano Tr\"oger Bases by Nitrene Insertions
 into C-N Bonds.
;
_journal_issue 15
_journal_name_full 'Organic letters'
_journal_page_first 3930
_journal_page_last 3933
_journal_paper_doi 10.1021/ol4016892
_journal_volume 15
_journal_year 2013
_chemical_formula_moiety 'C24 H25 N3 O2 S'
_chemical_formula_sum 'C24 H25 N3 O2 S'
_chemical_formula_weight 419.53
_chemical_name_systematic
; 
 ? 
;
_space_group_IT_number 2
_symmetry_cell_setting triclinic
_symmetry_space_group_name_Hall '-P 1'
_symmetry_space_group_name_H-M 'P -1'
_atom_sites_solution_hydrogens geom
_atom_sites_solution_primary direct
_atom_sites_solution_secondary difmap
_audit_creation_method SHELXL-97
_cell_angle_alpha 111.326(2)
_cell_angle_beta 91.833(2)
_cell_angle_gamma 100.944(2)
_cell_formula_units_Z 4
_cell_length_a 10.1571(3)
_cell_length_b 13.2750(3)
_cell_length_c 17.2305(4)
_cell_measurement_reflns_used 19341
_cell_measurement_temperature 180(2)
_cell_measurement_theta_max 73.2282
_cell_measurement_theta_min 2.7677
_cell_volume 2111.84(10)
_computing_cell_refinement
;
CrysAlisPro, Agilent Technologies,
Version 1.171.35.11 (release 16-05-2011 CrysAlis171 .NET)
(compiled May 16 2011,17:55:39)
;
_computing_data_collection
;
CrysAlisPro, Agilent Technologies,
Version 1.171.35.11 (release 16-05-2011 CrysAlis171 .NET)
(compiled May 16 2011,17:55:39)
;
_computing_data_reduction
;
CrysAlisPro, Agilent Technologies,
Version 1.171.35.11 (release 16-05-2011 CrysAlis171 .NET)
(compiled May 16 2011,17:55:39)
;
_computing_molecular_graphics 'Ortep 3 (Farrugia, 1997)'
_computing_publication_material ShelX_Acta
_computing_structure_refinement 'SHELXL-97 (Sheldrick, 2008)'
_computing_structure_solution 'SHELXS-97 (Sheldrick, 2008)'
_diffrn_ambient_temperature 180(2)
_diffrn_detector_area_resol_mean 10.4679
_diffrn_measured_fraction_theta_full 0.999
_diffrn_measured_fraction_theta_max 0.981
_diffrn_measurement_device_type 'SuperNova, Dual, Cu at zero, Atlas'
_diffrn_measurement_method '\w scans'
_diffrn_radiation_monochromator mirror
_diffrn_radiation_source 'SuperNova (Cu) X-ray Source'
_diffrn_radiation_type CuK\a
_diffrn_radiation_wavelength 1.54184
_diffrn_reflns_av_R_equivalents 0.0389
_diffrn_reflns_av_unetI/netI 0.0259
_diffrn_reflns_limit_h_max 12
_diffrn_reflns_limit_h_min -12
_diffrn_reflns_limit_k_max 16
_diffrn_reflns_limit_k_min -16
_diffrn_reflns_limit_l_max 21
_diffrn_reflns_limit_l_min -21
_diffrn_reflns_number 31829
_diffrn_reflns_theta_full 66.97
_diffrn_reflns_theta_max 73.39
_diffrn_reflns_theta_min 2.77
_exptl_absorpt_coefficient_mu 1.567
_exptl_absorpt_correction_T_max 0.941
_exptl_absorpt_correction_T_min 0.744
_exptl_absorpt_correction_type analytical
_exptl_absorpt_process_details
;
CrysAlisPro, Agilent Technologies,
Version 1.171.35.11 (release 16-05-2011 CrysAlis171 .NET)
(compiled May 16 2011,17:55:39)
Analytical numeric absorption correction using a multifaceted crystal
            model based on expressions derived by R.C. Clark & J.S. Reid.
(Clark, R. C. & Reid, J. S. (1995). Acta Cryst. A51, 887-897)
;
_exptl_crystal_colour colorless
_exptl_crystal_density_diffrn 1.320
_exptl_crystal_density_method 'not measured'
_exptl_crystal_description prism
_exptl_crystal_F_000 888
_exptl_crystal_size_max 0.2912
_exptl_crystal_size_mid 0.0946
_exptl_crystal_size_min 0.0395
_refine_diff_density_max 0.400
_refine_diff_density_min -0.402
_refine_diff_density_rms 0.044
_refine_ls_extinction_method none
_refine_ls_goodness_of_fit_ref 1.036
_refine_ls_hydrogen_treatment constr
_refine_ls_matrix_type full
_refine_ls_number_parameters 546
_refine_ls_number_reflns 8351
_refine_ls_number_restraints 0
_refine_ls_restrained_S_all 1.036
_refine_ls_R_factor_all 0.0410
_refine_ls_R_factor_gt 0.0378
_refine_ls_shift/su_max 0.004
_refine_ls_shift/su_mean 0.000
_refine_ls_structure_factor_coef Fsqd
_refine_ls_weighting_details 'calc w=1/[\s^2^(Fo^2^)+(0.0507P)^2^+0.9477P] where P=(Fo^2^+2Fc^2^)/3'
_refine_ls_weighting_scheme calc
_refine_ls_wR_factor_gt 0.1020
_refine_ls_wR_factor_ref 0.1049
_reflns_number_gt 7665
_reflns_number_total 8351
_reflns_threshold_expression >2sigma(I)
_cod_data_source_file ol4016892_si_002.cif
_cod_data_source_block 2a
_cod_original_cell_volume 2111.83(9)
_cod_database_code 1512209

loop_
_symmetry_equiv_pos_as_xyz
'x, y, z'
'-x, -y, -z'

loop_
_atom_site_label
_atom_site_type_symbol
_atom_site_fract_x
_atom_site_fract_y
_atom_site_fract_z
_atom_site_U_iso_or_equiv
_atom_site_adp_type
_atom_site_occupancy
_atom_site_symmetry_multiplicity
_atom_site_calc_flag
_atom_site_refinement_flags
S1 S 0.63994(3) 0.40483(3) 0.35551(2) 0.02390(9) Uani 1 1 d .
O1 O 0.59875(11) 0.38842(9) 0.42951(7) 0.0321(2) Uani 1 1 d .
O2 O 0.68460(11) 0.31783(8) 0.29120(7) 0.0313(2) Uani 1 1 d .
N1 N 0.77000(12) 0.51177(9) 0.38539(7) 0.0235(2) Uani 1 1 d .
N2 N 0.73644(12) 0.60965(9) 0.44070(7) 0.0220(2) Uani 1 1 d .
N3 N 0.98266(12) 0.61594(9) 0.37593(8) 0.0243(2) Uani 1 1 d .
C1 C 0.17873(19) 0.52118(17) 0.19807(12) 0.0428(4) Uani 1 1 d .
H1A H 0.1109 0.5373 0.2374 0.064 Uiso 1 1 calc R
H1B H 0.1377 0.4584 0.1466 0.064 Uiso 1 1 calc R
H1C H 0.2127 0.5864 0.1846 0.064 Uiso 1 1 calc R
C2 C 0.29390(15) 0.49270(13) 0.23746(10) 0.0294(3) Uani 1 1 d .
C3 C 0.37650(16) 0.42846(13) 0.18773(10) 0.0303(3) Uani 1 1 d .
H3 H 0.3592 0.4017 0.1284 0.036 Uiso 1 1 calc R
C4 C 0.48346(15) 0.40330(12) 0.22380(9) 0.0279(3) Uani 1 1 d .
H4 H 0.5404 0.3610 0.1895 0.034 Uiso 1 1 calc R
C5 C 0.50657(14) 0.44058(11) 0.31052(9) 0.0239(3) Uani 1 1 d .
C6 C 0.42515(15) 0.50392(12) 0.36175(9) 0.0270(3) Uani 1 1 d .
H6 H 0.4412 0.5289 0.4210 0.032 Uiso 1 1 calc R
C7 C 0.32022(16) 0.52977(12) 0.32437(10) 0.0295(3) Uani 1 1 d .
H7 H 0.2650 0.5738 0.3588 0.035 Uiso 1 1 calc R
C8 C 0.72198(15) 0.69115(11) 0.40339(9) 0.0245(3) Uani 1 1 d .
H8A H 0.6667 0.7407 0.4380 0.029 Uiso 1 1 calc R
H8B H 0.6712 0.6509 0.3471 0.029 Uiso 1 1 calc R
C9 C 0.85182(15) 0.76230(11) 0.39458(8) 0.0239(3) Uani 1 1 d .
C10 C 0.85170(16) 0.86979(12) 0.39962(9) 0.0274(3) Uani 1 1 d .
H10 H 0.7710 0.8965 0.4100 0.033 Uiso 1 1 calc R
C11 C 0.96596(17) 0.93905(12) 0.38992(10) 0.0317(3) Uani 1 1 d .
C12 C 1.08341(18) 0.89855(13) 0.37511(11) 0.0348(4) Uani 1 1 d .
H12 H 1.1626 0.9442 0.3681 0.042 Uiso 1 1 calc R
C13 C 1.08605(17) 0.79250(13) 0.37042(10) 0.0320(3) Uani 1 1 d .
H13 H 1.1671 0.7664 0.3605 0.038 Uiso 1 1 calc R
C14 C 0.97109(15) 0.72379(11) 0.38012(9) 0.0248(3) Uani 1 1 d .
C15 C 0.9625(2) 1.05428(13) 0.39555(12) 0.0403(4) Uani 1 1 d .
H15A H 0.9158 1.0505 0.3436 0.060 Uiso 1 1 calc R
H15B H 1.0549 1.0977 0.4037 0.060 Uiso 1 1 calc R
H15C H 0.9145 1.0897 0.4430 0.060 Uiso 1 1 calc R
C16 C 1.03454(14) 0.61292(12) 0.45520(9) 0.0250(3) Uani 1 1 d .
H16A H 1.1282 0.6574 0.4706 0.030 Uiso 1 1 calc R
H16B H 1.0384 0.5355 0.4458 0.030 Uiso 1 1 calc R
C17 C 0.95464(14) 0.65511(11) 0.52939(9) 0.0224(3) Uani 1 1 d .
C18 C 1.02152(15) 0.69641(11) 0.61022(9) 0.0253(3) Uani 1 1 d .
H18 H 1.1152 0.6979 0.6169 0.030 Uiso 1 1 calc R
C19 C 0.95591(16) 0.73553(11) 0.68153(9) 0.0272(3) Uani 1 1 d .
C20 C 0.81953(16) 0.73490(12) 0.67046(9) 0.0287(3) Uani 1 1 d .
H20 H 0.7730 0.7626 0.7181 0.034 Uiso 1 1 calc R
C21 C 0.75073(15) 0.69438(12) 0.59089(9) 0.0254(3) Uani 1 1 d .
H21 H 0.6576 0.6946 0.5843 0.031 Uiso 1 1 calc R
C22 C 0.81709(14) 0.65341(10) 0.52052(9) 0.0214(3) Uani 1 1 d .
C23 C 1.02978(19) 0.77914(15) 0.76844(10) 0.0388(4) Uani 1 1 d .
H23A H 1.0311 0.8583 0.7959 0.058 Uiso 1 1 calc R
H23B H 1.1225 0.7684 0.7647 0.058 Uiso 1 1 calc R
H23C H 0.9837 0.7391 0.8012 0.058 Uiso 1 1 calc R
C24 C 0.87321(15) 0.52539(12) 0.32890(9) 0.0264(3) Uani 1 1 d .
H24A H 0.9070 0.4565 0.3047 0.032 Uiso 1 1 calc R
H24B H 0.8328 0.5405 0.2823 0.032 Uiso 1 1 calc R
S2 S 0.90249(4) 0.72253(4) 0.04243(3) 0.03728(11) Uani 1 1 d .
O3 O 0.93548(14) 0.62492(11) 0.04710(9) 0.0497(3) Uani 1 1 d .
O4 O 0.86097(13) 0.72624(13) -0.03628(8) 0.0497(3) Uani 1 1 d .
N4 N 0.77613(14) 0.74307(12) 0.09990(9) 0.0344(3) Uani 1 1 d .
N5 N 0.71640(14) 0.82995(11) 0.09848(8) 0.0318(3) Uani 1 1 d .
N6 N 0.62845(14) 0.70830(11) 0.19516(8) 0.0313(3) Uani 1 1 d .
C25 C 1.39711(19) 1.09372(16) 0.18439(12) 0.0430(4) Uani 1 1 d .
H25A H 1.4111 1.1212 0.2457 0.065 Uiso 1 1 calc R
H25B H 1.3883 1.1547 0.1668 0.065 Uiso 1 1 calc R
H25C H 1.4743 1.0635 0.1611 0.065 Uiso 1 1 calc R
C26 C 1.27064(17) 1.00433(14) 0.15310(10) 0.0330(3) Uani 1 1 d .
C27 C 1.16853(19) 1.01140(16) 0.10119(12) 0.0425(4) Uani 1 1 d .
H27 H 1.1767 1.0753 0.0875 0.051 Uiso 1 1 calc R
C28 C 1.05490(18) 0.92677(16) 0.06899(12) 0.0428(4) Uani 1 1 d .
H28 H 0.9860 0.9325 0.0332 0.051 Uiso 1 1 calc R
C29 C 1.04208(16) 0.83381(14) 0.08913(10) 0.0319(3) Uani 1 1 d .
C30 C 1.14122(18) 0.82601(15) 0.14241(11) 0.0386(4) Uani 1 1 d .
H30 H 1.1315 0.7629 0.1573 0.046 Uiso 1 1 calc R
C31 C 1.25467(18) 0.91098(15) 0.17383(11) 0.0401(4) Uani 1 1 d .
H31 H 1.3229 0.9055 0.2102 0.048 Uiso 1 1 calc R
C32 C 0.73863(17) 0.92499(13) 0.17892(10) 0.0332(3) Uani 1 1 d .
H32A H 0.7270 0.9911 0.1679 0.040 Uiso 1 1 calc R
H32B H 0.8333 0.9392 0.2029 0.040 Uiso 1 1 calc R
C33 C 0.64679(16) 0.91212(13) 0.24410(9) 0.0295(3) Uani 1 1 d .
C34 C 0.61280(17) 1.00648(14) 0.30116(10) 0.0335(3) Uani 1 1 d .
H34 H 0.6521 1.0767 0.3000 0.040 Uiso 1 1 calc R
C35 C 0.52342(18) 1.00131(15) 0.35973(10) 0.0366(4) Uani 1 1 d .
C36 C 0.46567(17) 0.89694(15) 0.35920(10) 0.0363(4) Uani 1 1 d .
H36 H 0.4016 0.8906 0.3970 0.044 Uiso 1 1 calc R
C37 C 0.50026(16) 0.80247(14) 0.30444(10) 0.0321(3) Uani 1 1 d .
H37 H 0.4605 0.7324 0.3058 0.038 Uiso 1 1 calc R
C38 C 0.59265(16) 0.80872(13) 0.24729(9) 0.0289(3) Uani 1 1 d .
C39 C 0.4848(3) 1.10443(18) 0.41895(13) 0.0557(5) Uani 1 1 d .
H39A H 0.4041 1.1160 0.3937 0.084 Uiso 1 1 calc R
H39B H 0.5592 1.1684 0.4298 0.084 Uiso 1 1 calc R
H39C H 0.4661 1.0957 0.4719 0.084 Uiso 1 1 calc R
C40 C 0.52972(17) 0.63919(13) 0.12199(10) 0.0345(3) Uani 1 1 d .
H40A H 0.4460 0.6106 0.1422 0.041 Uiso 1 1 calc R
H40B H 0.5660 0.5746 0.0882 0.041 Uiso 1 1 calc R
C41 C 0.49371(16) 0.69711(13) 0.06548(9) 0.0314(3) Uani 1 1 d .
C42 C 0.36706(17) 0.65737(15) 0.01830(10) 0.0356(4) Uani 1 1 d .
H42 H 0.3091 0.5943 0.0218 0.043 Uiso 1 1 calc R
C43 C 0.32295(17) 0.70629(16) -0.03321(10) 0.0386(4) Uani 1 1 d .
C44 C 0.40738(19) 0.80094(17) -0.03517(10) 0.0410(4) Uani 1 1 d .
H44 H 0.3775 0.8386 -0.0676 0.049 Uiso 1 1 calc R
C45 C 0.53471(18) 0.84097(15) 0.00968(10) 0.0364(4) Uani 1 1 d .
H45 H 0.5918 0.9049 0.0069 0.044 Uiso 1 1 calc R
C46 C 0.57917(16) 0.78836(13) 0.05853(9) 0.0306(3) Uani 1 1 d .
C47 C 0.1884(2) 0.6580(2) -0.08637(12) 0.0538(5) Uani 1 1 d .
H47A H 0.2028 0.6220 -0.1452 0.081 Uiso 1 1 calc R
H47B H 0.1404 0.7172 -0.0808 0.081 Uiso 1 1 calc R
H47C H 0.1347 0.6033 -0.0676 0.081 Uiso 1 1 calc R
C48 C 0.76564(17) 0.71597(15) 0.17581(11) 0.0355(4) Uani 1 1 d .
H48A H 0.7923 0.6447 0.1658 0.043 Uiso 1 1 calc R
H48B H 0.8267 0.7744 0.2234 0.043 Uiso 1 1 calc R

loop_
_atom_site_aniso_label
_atom_site_aniso_U_11
_atom_site_aniso_U_22
_atom_site_aniso_U_33
_atom_site_aniso_U_23
_atom_site_aniso_U_13
_atom_site_aniso_U_12
S1 0.02476(18) 0.01748(16) 0.02768(18) 0.00804(13) 0.00080(13) 0.00168(13)
O1 0.0337(6) 0.0298(5) 0.0348(6) 0.0180(5) 0.0022(5) 0.0001(4)
O2 0.0305(6) 0.0193(5) 0.0382(6) 0.0045(4) 0.0001(5) 0.0053(4)
N1 0.0249(6) 0.0168(5) 0.0257(6) 0.0051(5) 0.0042(5) 0.0029(5)
N2 0.0240(6) 0.0171(5) 0.0240(6) 0.0067(4) 0.0020(4) 0.0044(4)
N3 0.0264(6) 0.0192(6) 0.0270(6) 0.0085(5) 0.0059(5) 0.0042(5)
C1 0.0371(9) 0.0518(11) 0.0424(10) 0.0174(8) 0.0016(7) 0.0179(8)
C2 0.0249(7) 0.0274(7) 0.0348(8) 0.0120(6) 0.0024(6) 0.0033(6)
C3 0.0313(8) 0.0300(8) 0.0257(7) 0.0071(6) 0.0006(6) 0.0044(6)
C4 0.0272(7) 0.0247(7) 0.0276(7) 0.0051(6) 0.0038(6) 0.0049(6)
C5 0.0217(7) 0.0205(6) 0.0278(7) 0.0088(5) 0.0020(5) 0.0012(5)
C6 0.0287(7) 0.0236(7) 0.0263(7) 0.0081(6) 0.0060(6) 0.0027(6)
C7 0.0284(8) 0.0264(7) 0.0340(8) 0.0107(6) 0.0098(6) 0.0074(6)
C8 0.0257(7) 0.0209(6) 0.0278(7) 0.0102(5) 0.0008(5) 0.0054(5)
C9 0.0296(7) 0.0200(6) 0.0208(6) 0.0079(5) -0.0008(5) 0.0023(6)
C10 0.0339(8) 0.0216(7) 0.0256(7) 0.0091(6) -0.0053(6) 0.0041(6)
C11 0.0438(9) 0.0215(7) 0.0280(7) 0.0119(6) -0.0071(6) -0.0008(6)
C12 0.0377(9) 0.0279(8) 0.0376(8) 0.0164(7) 0.0037(7) -0.0042(7)
C13 0.0324(8) 0.0281(8) 0.0358(8) 0.0139(6) 0.0080(6) 0.0028(6)
C14 0.0311(7) 0.0196(6) 0.0232(7) 0.0087(5) 0.0035(6) 0.0028(6)
C15 0.0509(10) 0.0234(8) 0.0451(9) 0.0178(7) -0.0112(8) -0.0029(7)
C16 0.0234(7) 0.0230(7) 0.0305(7) 0.0109(6) 0.0050(6) 0.0069(5)
C17 0.0253(7) 0.0155(6) 0.0284(7) 0.0104(5) 0.0041(5) 0.0047(5)
C18 0.0266(7) 0.0191(6) 0.0323(7) 0.0116(6) 0.0004(6) 0.0061(5)
C19 0.0351(8) 0.0186(6) 0.0275(7) 0.0094(5) 0.0004(6) 0.0041(6)
C20 0.0335(8) 0.0254(7) 0.0261(7) 0.0086(6) 0.0071(6) 0.0054(6)
C21 0.0240(7) 0.0225(7) 0.0301(7) 0.0105(6) 0.0050(6) 0.0039(5)
C22 0.0242(7) 0.0149(6) 0.0254(7) 0.0089(5) 0.0023(5) 0.0027(5)
C23 0.0449(10) 0.0379(9) 0.0297(8) 0.0084(7) -0.0026(7) 0.0100(7)
C24 0.0303(8) 0.0203(6) 0.0265(7) 0.0070(5) 0.0065(6) 0.0041(6)
S2 0.0303(2) 0.0396(2) 0.0315(2) 0.00243(16) 0.00382(16) 0.00530(16)
O3 0.0414(7) 0.0358(7) 0.0602(8) 0.0037(6) 0.0118(6) 0.0089(5)
O4 0.0368(7) 0.0683(9) 0.0280(6) 0.0036(6) 0.0018(5) 0.0037(6)
N4 0.0304(7) 0.0388(7) 0.0338(7) 0.0124(6) 0.0050(5) 0.0090(6)
N5 0.0310(7) 0.0335(7) 0.0293(7) 0.0112(5) 0.0029(5) 0.0045(5)
N6 0.0328(7) 0.0311(7) 0.0300(7) 0.0121(5) 0.0006(5) 0.0064(5)
C25 0.0380(9) 0.0432(10) 0.0462(10) 0.0178(8) 0.0021(8) 0.0035(8)
C26 0.0327(8) 0.0363(8) 0.0303(8) 0.0121(7) 0.0053(6) 0.0085(7)
C27 0.0409(10) 0.0444(10) 0.0492(10) 0.0262(8) -0.0007(8) 0.0088(8)
C28 0.0357(9) 0.0527(11) 0.0461(10) 0.0265(9) -0.0048(8) 0.0094(8)
C29 0.0279(8) 0.0373(8) 0.0281(7) 0.0090(6) 0.0036(6) 0.0078(6)
C30 0.0394(9) 0.0385(9) 0.0406(9) 0.0193(7) -0.0015(7) 0.0070(7)
C31 0.0388(9) 0.0447(10) 0.0383(9) 0.0193(8) -0.0065(7) 0.0073(8)
C32 0.0322(8) 0.0310(8) 0.0323(8) 0.0108(6) 0.0018(6) 0.0001(6)
C33 0.0287(8) 0.0318(8) 0.0262(7) 0.0107(6) -0.0024(6) 0.0041(6)
C34 0.0362(8) 0.0320(8) 0.0308(8) 0.0114(6) -0.0032(6) 0.0057(7)
C35 0.0415(9) 0.0421(9) 0.0281(8) 0.0120(7) 0.0010(7) 0.0163(8)
C36 0.0332(8) 0.0514(10) 0.0307(8) 0.0201(7) 0.0051(6) 0.0144(7)
C37 0.0297(8) 0.0382(8) 0.0323(8) 0.0191(7) -0.0005(6) 0.0057(6)
C38 0.0288(8) 0.0323(8) 0.0260(7) 0.0121(6) -0.0023(6) 0.0059(6)
C39 0.0787(15) 0.0520(12) 0.0422(10) 0.0152(9) 0.0169(10) 0.0310(11)
C40 0.0368(9) 0.0293(8) 0.0335(8) 0.0103(6) 0.0005(7) 0.0018(7)
C41 0.0320(8) 0.0330(8) 0.0250(7) 0.0066(6) 0.0030(6) 0.0061(6)
C42 0.0325(8) 0.0397(9) 0.0266(7) 0.0045(7) 0.0046(6) 0.0049(7)
C43 0.0315(8) 0.0561(11) 0.0232(7) 0.0071(7) 0.0047(6) 0.0129(8)
C44 0.0428(10) 0.0587(11) 0.0277(8) 0.0188(8) 0.0068(7) 0.0203(9)
C45 0.0400(9) 0.0424(9) 0.0289(8) 0.0154(7) 0.0079(7) 0.0095(7)
C46 0.0303(8) 0.0357(8) 0.0238(7) 0.0086(6) 0.0049(6) 0.0073(6)
C47 0.0363(10) 0.0852(16) 0.0319(9) 0.0120(9) -0.0001(7) 0.0153(10)
C48 0.0349(9) 0.0381(9) 0.0347(8) 0.0136(7) 0.0017(7) 0.0109(7)

loop_
_atom_type_symbol
_atom_type_description
_atom_type_scat_dispersion_real
_atom_type_scat_dispersion_imag
_atom_type_scat_source
C C 0.0181 0.0091 'International Tables Vol C Tables 4.2.6.8 and 6.1.1.4'
H H 0.0000 0.0000 'International Tables Vol C Tables 4.2.6.8 and 6.1.1.4'
N N 0.0311 0.0180 'International Tables Vol C Tables 4.2.6.8 and 6.1.1.4'
O O 0.0492 0.0322 'International Tables Vol C Tables 4.2.6.8 and 6.1.1.4'
S S 0.3331 0.5567 'International Tables Vol C Tables 4.2.6.8 and 6.1.1.4'

loop_
_geom_angle_atom_site_label_1
_geom_angle_atom_site_label_2
_geom_angle_atom_site_label_3
_geom_angle
O1 S1 O2 119.37(7)
O1 S1 N1 107.25(6)
O2 S1 N1 105.00(6)
O1 S1 C5 108.01(7)
O2 S1 C5 108.70(7)
N1 S1 C5 108.03(6)
N2 N1 C24 116.68(11)
N2 N1 S1 112.11(9)
C24 N1 S1 122.12(9)
N1 N2 C22 111.96(10)
N1 N2 C8 114.88(11)
C22 N2 C8 115.49(11)
C14 N3 C24 116.52(12)
C14 N3 C16 114.48(11)
C24 N3 C16 114.88(11)
C2 C1 H1A 109.5
C2 C1 H1B 109.5
H1A C1 H1B 109.5
C2 C1 H1C 109.5
H1A C1 H1C 109.5
H1B C1 H1C 109.5
C7 C2 C3 118.48(14)
C7 C2 C1 120.74(14)
C3 C2 C1 120.78(15)
C4 C3 C2 120.88(14)
C4 C3 H3 119.6
C2 C3 H3 119.6
C3 C4 C5 119.36(14)
C3 C4 H4 120.3
C5 C4 H4 120.3
C4 C5 C6 121.07(14)
C4 C5 S1 118.91(11)
C6 C5 S1 120.02(11)
C7 C6 C5 118.60(14)
C7 C6 H6 120.7
C5 C6 H6 120.7
C6 C7 C2 121.59(14)
C6 C7 H7 119.2
C2 C7 H7 119.2
N2 C8 C9 116.29(12)
N2 C8 H8A 108.2
C9 C8 H8A 108.2
N2 C8 H8B 108.2
C9 C8 H8B 108.2
H8A C8 H8B 107.4
C14 C9 C10 118.72(14)
C14 C9 C8 122.46(12)
C10 C9 C8 118.80(13)
C11 C10 C9 122.17(15)
C11 C10 H10 118.9
C9 C10 H10 118.9
C10 C11 C12 118.03(14)
C10 C11 C15 120.88(16)
C12 C11 C15 121.10(15)
C13 C12 C11 120.78(15)
C13 C12 H12 119.6
C11 C12 H12 119.6
C12 C13 C14 120.75(15)
C12 C13 H13 119.6
C14 C13 H13 119.6
C13 C14 C9 119.56(13)
C13 C14 N3 117.38(13)
C9 C14 N3 123.06(13)
C11 C15 H15A 109.5
C11 C15 H15B 109.5
H15A C15 H15B 109.5
C11 C15 H15C 109.5
H15A C15 H15C 109.5
H15B C15 H15C 109.5
N3 C16 C17 116.25(11)
N3 C16 H16A 108.2
C17 C16 H16A 108.2
N3 C16 H16B 108.2
C17 C16 H16B 108.2
H16A C16 H16B 107.4
C18 C17 C22 118.16(13)
C18 C17 C16 118.62(13)
C22 C17 C16 123.22(13)
C19 C18 C17 122.37(14)
C19 C18 H18 118.8
C17 C18 H18 118.8
C20 C19 C18 118.01(14)
C20 C19 C23 120.40(14)
C18 C19 C23 121.58(14)
C21 C20 C19 120.78(14)
C21 C20 H20 119.6
C19 C20 H20 119.6
C20 C21 C22 120.43(14)
C20 C21 H21 119.8
C22 C21 H21 119.8
C21 C22 C17 120.23(13)
C21 C22 N2 116.48(12)
C17 C22 N2 123.29(12)
C19 C23 H23A 109.5
C19 C23 H23B 109.5
H23A C23 H23B 109.5
C19 C23 H23C 109.5
H23A C23 H23C 109.5
H23B C23 H23C 109.5
N3 C24 N1 109.07(11)
N3 C24 H24A 109.9
N1 C24 H24A 109.9
N3 C24 H24B 109.9
N1 C24 H24B 109.9
H24A C24 H24B 108.3
O3 S2 O4 120.88(9)
O3 S2 N4 104.40(8)
O4 S2 N4 106.78(8)
O3 S2 C29 108.44(8)
O4 S2 C29 106.74(8)
N4 S2 C29 109.22(7)
N5 N4 C48 116.41(13)
N5 N4 S2 115.13(11)
C48 N4 S2 122.44(11)
N4 N5 C46 111.20(13)
N4 N5 C32 113.83(13)
C46 N5 C32 116.43(13)
C38 N6 C48 116.93(13)
C38 N6 C40 114.55(13)
C48 N6 C40 113.04(13)
C26 C25 H25A 109.5
C26 C25 H25B 109.5
H25A C25 H25B 109.5
C26 C25 H25C 109.5
H25A C25 H25C 109.5
H25B C25 H25C 109.5
C27 C26 C31 118.35(16)
C27 C26 C25 120.88(16)
C31 C26 C25 120.75(16)
C28 C27 C26 121.02(17)
C28 C27 H27 119.5
C26 C27 H27 119.5
C29 C28 C27 119.73(16)
C29 C28 H28 120.1
C27 C28 H28 120.1
C28 C29 C30 120.30(16)
C28 C29 S2 119.41(13)
C30 C29 S2 120.23(13)
C31 C30 C29 119.38(16)
C31 C30 H30 120.3
C29 C30 H30 120.3
C30 C31 C26 121.20(16)
C30 C31 H31 119.4
C26 C31 H31 119.4
N5 C32 C33 115.59(13)
N5 C32 H32A 108.4
C33 C32 H32A 108.4
N5 C32 H32B 108.4
C33 C32 H32B 108.4
H32A C32 H32B 107.4
C34 C33 C38 119.15(15)
C34 C33 C32 118.60(14)
C38 C33 C32 122.23(14)
C35 C34 C33 122.28(16)
C35 C34 H34 118.9
C33 C34 H34 118.9
C34 C35 C36 117.62(15)
C34 C35 C39 121.20(17)
C36 C35 C39 121.11(17)
C37 C36 C35 121.06(16)
C37 C36 H36 119.5
C35 C36 H36 119.5
C36 C37 C38 120.90(15)
C36 C37 H37 119.5
C38 C37 H37 119.5
C37 C38 C33 118.88(15)
C37 C38 N6 117.91(14)
C33 C38 N6 123.21(14)
C35 C39 H39A 109.5
C35 C39 H39B 109.5
H39A C39 H39B 109.5
C35 C39 H39C 109.5
H39A C39 H39C 109.5
H39B C39 H39C 109.5
N6 C40 C41 115.28(13)
N6 C40 H40A 108.5
C41 C40 H40A 108.5
N6 C40 H40B 108.5
C41 C40 H40B 108.5
H40A C40 H40B 107.5
C46 C41 C42 118.19(15)
C46 C41 C40 123.74(14)
C42 C41 C40 118.07(15)
C43 C42 C41 122.59(17)
C43 C42 H42 118.7
C41 C42 H42 118.7
C42 C43 C44 117.86(16)
C42 C43 C47 121.14(18)
C44 C43 C47 120.99(18)
C45 C44 C43 120.76(17)
C45 C44 H44 119.6
C43 C44 H44 119.6
C46 C45 C44 120.48(17)
C46 C45 H45 119.8
C44 C45 H45 119.8
C45 C46 C41 119.96(15)
C45 C46 N5 117.28(15)
C41 C46 N5 122.74(14)
C43 C47 H47A 109.5
C43 C47 H47B 109.5
H47A C47 H47B 109.5
C43 C47 H47C 109.5
H47A C47 H47C 109.5
H47B C47 H47C 109.5
N6 C48 N4 108.53(13)
N6 C48 H48A 110.0
N4 C48 H48A 110.0
N6 C48 H48B 110.0
N4 C48 H48B 110.0
H48A C48 H48B 108.4

loop_
_geom_bond_atom_site_label_1
_geom_bond_atom_site_label_2
_geom_bond_distance
S1 O1 1.4319(11)
S1 O2 1.4379(11)
S1 N1 1.6548(12)
S1 C5 1.7623(15)
N1 N2 1.4146(15)
N1 C24 1.4834(18)
N2 C22 1.4375(18)
N2 C8 1.4716(17)
N3 C14 1.4346(17)
N3 C24 1.4366(19)
N3 C16 1.4651(19)
C1 C2 1.509(2)
C1 H1A 0.9800
C1 H1B 0.9800
C1 H1C 0.9800
C2 C7 1.394(2)
C2 C3 1.397(2)
C3 C4 1.387(2)
C3 H3 0.9500
C4 C5 1.389(2)
C4 H4 0.9500
C5 C6 1.393(2)
C6 C7 1.387(2)
C6 H6 0.9500
C7 H7 0.9500
C8 C9 1.516(2)
C8 H8A 0.9900
C8 H8B 0.9900
C9 C14 1.397(2)
C9 C10 1.3980(19)
C10 C11 1.393(2)
C10 H10 0.9500
C11 C12 1.393(3)
C11 C15 1.504(2)
C12 C13 1.386(2)
C12 H12 0.9500
C13 C14 1.394(2)
C13 H13 0.9500
C15 H15A 0.9800
C15 H15B 0.9800
C15 H15C 0.9800
C16 C17 1.5247(19)
C16 H16A 0.9900
C16 H16B 0.9900
C17 C18 1.394(2)
C17 C22 1.396(2)
C18 C19 1.394(2)
C18 H18 0.9500
C19 C20 1.390(2)
C19 C23 1.508(2)
C20 C21 1.385(2)
C20 H20 0.9500
C21 C22 1.390(2)
C21 H21 0.9500
C23 H23A 0.9800
C23 H23B 0.9800
C23 H23C 0.9800
C24 H24A 0.9900
C24 H24B 0.9900
S2 O3 1.4272(15)
S2 O4 1.4282(14)
S2 N4 1.6492(14)
S2 C29 1.7627(17)
N4 N5 1.4085(19)
N4 C48 1.479(2)
N5 C46 1.446(2)
N5 C32 1.471(2)
N6 C38 1.432(2)
N6 C48 1.437(2)
N6 C40 1.472(2)
C25 C26 1.504(2)
C25 H25A 0.9800
C25 H25B 0.9800
C25 H25C 0.9800
C26 C27 1.387(2)
C26 C31 1.392(2)
C27 C28 1.384(3)
C27 H27 0.9500
C28 C29 1.383(2)
C28 H28 0.9500
C29 C30 1.385(2)
C30 C31 1.384(3)
C30 H30 0.9500
C31 H31 0.9500
C32 C33 1.519(2)
C32 H32A 0.9900
C32 H32B 0.9900
C33 C34 1.395(2)
C33 C38 1.400(2)
C34 C35 1.390(2)
C34 H34 0.9500
C35 C36 1.395(3)
C35 C39 1.511(2)
C36 C37 1.384(2)
C36 H36 0.9500
C37 C38 1.395(2)
C37 H37 0.9500
C39 H39A 0.9800
C39 H39B 0.9800
C39 H39C 0.9800
C40 C41 1.517(2)
C40 H40A 0.9900
C40 H40B 0.9900
C41 C46 1.396(2)
C41 C42 1.399(2)
C42 C43 1.383(3)
C42 H42 0.9500
C43 C44 1.393(3)
C43 C47 1.509(2)
C44 C45 1.389(3)
C44 H44 0.9500
C45 C46 1.387(2)
C45 H45 0.9500
C47 H47A 0.9800
C47 H47B 0.9800
C47 H47C 0.9800
C48 H48A 0.9900
C48 H48B 0.9900
